data_1513164
loop_
_publ_author_name
'Ivanova, Bojidarka'
'Spiteller, Michael'

_publ_section_title
;
 NPhysical optical properties and crystal structures of organic
 5-sulfosalicylates&#x0096;theoretical and experimental study
;
_journal_name_full 'Journal of Molecular Structure'
_journal_page_first 1
_journal_page_last 9
_journal_paper_doi 10.1016/j.molstruc.2011.06.043
_journal_volume 1003
_journal_year 2011
_chemical_formula_moiety 'C21 H21 N3 O13 S2'
_chemical_formula_sum 'C21 H21 N3 O13 S2'
_chemical_formula_weight 587.53
_space_group_IT_number 14
_symmetry_cell_setting monoclinic
_symmetry_space_group_name_Hall '-P 2yn'
_symmetry_space_group_name_H-M 'P 1 21/n 1'
_atom_sites_solution_hydrogens geom
_atom_sites_solution_primary direct
_atom_sites_solution_secondary difmap
_audit_creation_method SHELXL-97
_cell_angle_alpha 90.00
_cell_angle_beta 90.216(5)
_cell_angle_gamma 90.00
_cell_formula_units_Z 4
_cell_length_a 7.1585(11)
_cell_length_b 9.3512(15)
_cell_length_c 35.924(6)
_cell_measurement_temperature 199(2)
_cell_volume 2404.8(7)
_computing_cell_refinement 'Bruker SAINT'
_computing_data_collection 'Bruker GIS'
_computing_data_reduction 'Bruker SAINT'
_computing_molecular_graphics 'Bruker APEX2'
_computing_structure_refinement 'SHELXL-97 (Sheldrick, 2008)'
_computing_structure_solution 'SHELXS-97 (Sheldrick, 2008)'
_diffrn_ambient_temperature 199(2)
_diffrn_measured_fraction_theta_full 0.995
_diffrn_measured_fraction_theta_max 0.995
_diffrn_measurement_device_type 'Bruker SMART X2S'
_diffrn_measurement_method '\w scans'
_diffrn_radiation_monochromator 'doubly curved silicon crystal'
_diffrn_radiation_source 'micro-focus sealed tube'
_diffrn_radiation_type MoK\a
_diffrn_radiation_wavelength 0.71073
_diffrn_reflns_av_R_equivalents 0.0526
_diffrn_reflns_av_sigmaI/netI 0.0385
_diffrn_reflns_limit_h_max 8
_diffrn_reflns_limit_h_min -8
_diffrn_reflns_limit_k_max 11
_diffrn_reflns_limit_k_min -11
_diffrn_reflns_limit_l_max 42
_diffrn_reflns_limit_l_min -42
_diffrn_reflns_number 22434
_diffrn_reflns_theta_full 25.17
_diffrn_reflns_theta_max 25.17
_diffrn_reflns_theta_min 1.13
_exptl_absorpt_coefficient_mu 0.299
_exptl_absorpt_correction_T_max 0.9509
_exptl_absorpt_correction_T_min 0.9343
_exptl_absorpt_correction_type multi-scan
_exptl_crystal_colour colorless
_exptl_crystal_density_diffrn 1.623
_exptl_crystal_density_method 'not measured'
_exptl_crystal_description plate
_exptl_crystal_F_000 1216
_exptl_crystal_size_max 0.23
_exptl_crystal_size_mid 0.21
_exptl_crystal_size_min 0.17
_refine_diff_density_max 0.526
_refine_diff_density_min -0.390
_refine_diff_density_rms 0.071
_refine_ls_extinction_method none
_refine_ls_goodness_of_fit_ref 0.999
_refine_ls_hydrogen_treatment constr
_refine_ls_matrix_type full
_refine_ls_number_parameters 357
_refine_ls_number_reflns 4292
_refine_ls_number_restraints 0
_refine_ls_restrained_S_all 0.999
_refine_ls_R_factor_all 0.0592
_refine_ls_R_factor_gt 0.0414
_refine_ls_shift/su_max 0.018
_refine_ls_shift/su_mean 0.008
_refine_ls_structure_factor_coef Fsqd
_refine_ls_weighting_details 'calc w=1/[\s^2^(Fo^2^)+(0.1000P)^2^+0.0000P] where P=(Fo^2^+2Fc^2^)/3'
_refine_ls_weighting_scheme calc
_refine_ls_wR_factor_gt 0.1215
_refine_ls_wR_factor_ref 0.1393
_reflns_number_gt 3344
_reflns_number_total 4292
_reflns_threshold_expression >2sigma(I)
_cod_data_source_file Struct-82.cif
_cod_data_source_block bi82
_cod_depositor_comments
;
The following automatic conversions were performed:

'_symmetry_cell_setting' value 'Monoclinic' changed to 'monoclinic'
according to the built-in table from CIF Core dictionary named
'cif_core.dic' version 2.4.1 from 2010-06-29.

Automatic conversion script
Id: cif_fix_values 1891 2012-01-12 08:04:46Z andrius 
;
_cod_original_sg_symbol_H-M 'P 21/n'
_cod_database_code 1513164

loop_
_symmetry_equiv_pos_as_xyz
'x, y, z'
'-x+1/2, y+1/2, -z+1/2'
'-x, -y, -z'
'x-1/2, -y-1/2, z-1/2'

loop_
_atom_site_label
_atom_site_type_symbol
_atom_site_fract_x
_atom_site_fract_y
_atom_site_fract_z
_atom_site_U_iso_or_equiv
_atom_site_adp_type
_atom_site_occupancy
_atom_site_symmetry_multiplicity
_atom_site_calc_flag
_atom_site_refinement_flags
O3 O 0.5186(3) -0.12332(19) 0.14956(5) 0.0365(5) Uani 1 1 d .
H1 H 0.5408 -0.0867 0.1705 0.055 Uiso 1 1 calc R
O6 O 0.8974(3) 0.1715(2) 0.00975(5) 0.0370(5) Uani 1 1 d .
O1 O 0.7798(3) 0.2640(2) 0.17290(5) 0.0429(5) Uani 1 1 d .
H2 H 0.8011 0.2784 0.1956 0.064 Uiso 1 1 calc R
N2 N 1.2997(4) 0.3598(3) 0.19539(6) 0.0456(7) Uani 1 1 d .
H3 H 1.3172 0.3747 0.2193 0.055 Uiso 1 1 calc R
H4 H 1.2598 0.2761 0.1875 0.055 Uiso 1 1 calc R
O2 O 0.6498(3) 0.0666(2) 0.19495(5) 0.0412(5) Uani 1 1 d .
O11 O 1.0633(3) -0.1125(2) 0.06430(5) 0.0438(6) Uani 1 1 d .
H5 H 1.0741 -0.1166 0.0411 0.066 Uiso 1 1 calc R
O1S O 0.8312(3) 0.3692(3) 0.23967(6) 0.0502(6) Uani 1 1 d .
O9 O 1.3141(3) -0.1193(2) 0.22325(5) 0.0376(5) Uani 1 1 d .
O12 O 0.8967(3) -0.3088(2) 0.05464(5) 0.0478(6) Uani 1 1 d .
S2 S 1.15431(10) -0.04110(7) 0.208459(16) 0.0280(2) Uani 1 1 d .
O8 O 1.0245(3) -0.0040(2) 0.23813(5) 0.0443(5) Uani 1 1 d .
N1 N 1.3923(3) 0.5859(2) 0.18378(6) 0.0371(6) Uani 1 1 d .
H6 H 1.4094 0.5998 0.2078 0.044 Uiso 1 1 calc R
H7 H 1.4150 0.6554 0.1679 0.044 Uiso 1 1 calc R
O7 O 1.2064(3) 0.0779(2) 0.18523(5) 0.0479(6) Uani 1 1 d .
O10 O 0.7991(3) -0.4667(2) 0.11058(6) 0.0445(6) Uani 1 1 d .
H8 H 0.8233 -0.4515 0.0881 0.067 Uiso 1 1 calc R
N3 N 1.2297(3) 0.3614(3) 0.01624(6) 0.0311(5) Uani 1 1 d .
H9 H 1.2158 0.4457 0.0039 0.047 Uiso 1 1 calc R
H10 H 1.1272 0.3058 0.0123 0.047 Uiso 1 1 calc R
H11 H 1.3331 0.3153 0.0078 0.047 Uiso 1 1 calc R
C2 C 0.5680(4) -0.0309(3) 0.12253(7) 0.0261(6) Uani 1 1 d .
C3 C 1.3008(3) 0.4368(3) 0.13135(7) 0.0234(5) Uani 1 1 d .
C4 C 0.9694(4) -0.2249(3) 0.07615(7) 0.0314(6) Uani 1 1 d .
C5 C 0.7033(3) 0.1893(3) 0.09987(6) 0.0231(5) Uani 1 1 d .
H12 H 0.7618 0.2788 0.1044 0.028 Uiso 1 1 calc R
C6 C 0.6939(4) 0.1416(3) 0.16880(7) 0.0270(6) Uani 1 1 d .
C7 C 0.9640(4) -0.2422(3) 0.11653(7) 0.0255(6) Uani 1 1 d .
C8 C 1.3328(4) 0.4616(3) 0.17165(7) 0.0263(6) Uani 1 1 d .
C9 C 0.5786(4) 0.0157(3) 0.05718(7) 0.0319(6) Uani 1 1 d .
H13 H 0.5529 -0.0131 0.0323 0.038 Uiso 1 1 calc R
C10 C 0.6550(3) 0.1003(3) 0.12974(7) 0.0225(5) Uani 1 1 d .
C11 C 1.3613(4) 0.5367(3) 0.10552(8) 0.0346(7) Uani 1 1 d .
H14 H 1.4206 0.6219 0.1138 0.041 Uiso 1 1 calc R
C12 C 0.9514(4) -0.2825(3) 0.19328(7) 0.0307(6) Uani 1 1 d .
H15 H 0.9472 -0.2958 0.2195 0.037 Uiso 1 1 calc R
C13 C 1.2505(3) 0.3896(3) 0.05628(6) 0.0255(6) Uani 1 1 d .
C14 C 0.5297(4) -0.0713(3) 0.08608(7) 0.0336(6) Uani 1 1 d .
H16 H 0.4692 -0.1598 0.0812 0.040 Uiso 1 1 calc R
C15 C 0.8777(4) -0.3636(3) 0.13165(7) 0.0292(6) Uani 1 1 d .
C16 C 1.2143(4) 0.3130(3) 0.11881(7) 0.0336(7) Uani 1 1 d .
H17 H 1.1707 0.2444 0.1363 0.040 Uiso 1 1 calc R
C17 C 1.0442(3) -0.1419(3) 0.14076(7) 0.0250(6) Uani 1 1 d .
H18 H 1.1034 -0.0592 0.1309 0.030 Uiso 1 1 calc R
C18 C 1.0380(4) -0.1619(3) 0.17854(7) 0.0261(6) Uani 1 1 d .
C19 C 0.8722(4) -0.3821(3) 0.17014(7) 0.0328(6) Uani 1 1 d .
H19 H 0.8132 -0.4641 0.1804 0.039 Uiso 1 1 calc R
C20 C 1.1910(4) 0.2887(3) 0.08129(7) 0.0343(7) Uani 1 1 d .
H20 H 1.1343 0.2028 0.0728 0.041 Uiso 1 1 calc R
C1 C 1.3361(4) 0.5132(3) 0.06785(7) 0.0361(7) Uani 1 1 d .
H21 H 1.3775 0.5818 0.0502 0.043 Uiso 1 1 calc R
O5 O 0.7780(3) 0.3903(2) 0.03557(5) 0.0389(5) Uani 1 1 d .
C22 C 0.6656(3) 0.1463(3) 0.06385(6) 0.0232(5) Uani 1 1 d .
O4 O 0.5754(3) 0.2381(2) -0.00152(5) 0.0322(5) Uani 1 1 d .
S1 S 0.73337(9) 0.24541(7) 0.024399(16) 0.0250(2) Uani 1 1 d .

loop_
_atom_site_aniso_label
_atom_site_aniso_U_11
_atom_site_aniso_U_22
_atom_site_aniso_U_33
_atom_site_aniso_U_23
_atom_site_aniso_U_13
_atom_site_aniso_U_12
O3 0.0557(13) 0.0294(11) 0.0243(10) 0.0066(8) 0.0028(9) -0.0139(9)
O6 0.0352(11) 0.0532(13) 0.0225(9) -0.0008(9) 0.0059(8) 0.0005(9)
O1 0.0730(15) 0.0374(12) 0.0182(9) -0.0019(8) -0.0032(10) -0.0206(11)
N2 0.090(2) 0.0293(13) 0.0168(11) -0.0022(10) -0.0066(12) -0.0136(13)
O2 0.0551(13) 0.0484(12) 0.0202(10) 0.0098(9) -0.0038(9) -0.0182(10)
O11 0.0630(14) 0.0495(13) 0.0191(10) -0.0015(9) 0.0001(10) -0.0239(11)
O1S 0.0522(13) 0.0675(16) 0.0310(11) -0.0165(11) -0.0044(10) -0.0040(11)
O9 0.0387(11) 0.0433(12) 0.0306(10) 0.0035(9) -0.0107(8) -0.0031(9)
O12 0.0719(15) 0.0479(13) 0.0234(10) -0.0049(9) -0.0073(10) -0.0260(12)
S2 0.0424(4) 0.0254(4) 0.0162(3) 0.0001(2) -0.0057(3) -0.0048(3)
O8 0.0500(13) 0.0588(14) 0.0241(10) -0.0163(10) -0.0030(9) 0.0024(11)
N1 0.0583(16) 0.0283(13) 0.0246(12) -0.0040(10) -0.0068(11) -0.0077(11)
O7 0.0896(17) 0.0270(11) 0.0270(10) 0.0046(8) -0.0150(11) -0.0190(11)
O10 0.0655(14) 0.0374(12) 0.0304(10) -0.0063(9) -0.0044(10) -0.0221(10)
N3 0.0361(13) 0.0406(13) 0.0165(10) 0.0004(9) -0.0025(9) -0.0025(10)
C2 0.0287(14) 0.0257(14) 0.0238(13) 0.0036(10) 0.0014(11) -0.0022(11)
C3 0.0274(13) 0.0234(13) 0.0193(12) -0.0001(10) 0.0007(10) 0.0023(11)
C4 0.0365(16) 0.0338(15) 0.0239(14) -0.0036(12) -0.0030(12) -0.0055(13)
C5 0.0265(13) 0.0228(13) 0.0201(12) -0.0004(10) 0.0016(10) -0.0036(11)
C6 0.0296(14) 0.0293(14) 0.0221(13) 0.0019(11) -0.0004(11) -0.0029(11)
C7 0.0276(14) 0.0281(14) 0.0209(12) -0.0006(10) -0.0029(10) -0.0020(11)
C8 0.0338(15) 0.0226(13) 0.0225(13) -0.0016(10) -0.0028(11) 0.0017(11)
C9 0.0464(17) 0.0303(15) 0.0190(13) -0.0035(11) -0.0016(12) -0.0095(13)
C10 0.0245(13) 0.0237(13) 0.0192(12) 0.0018(10) -0.0002(10) 0.0013(10)
C11 0.0491(18) 0.0274(15) 0.0272(14) 0.0011(11) -0.0029(13) -0.0118(13)
C12 0.0392(16) 0.0308(15) 0.0223(13) 0.0028(11) 0.0000(11) -0.0018(12)
C13 0.0257(13) 0.0337(15) 0.0170(12) -0.0006(11) -0.0007(10) 0.0023(11)
C14 0.0470(17) 0.0243(14) 0.0296(14) -0.0007(11) -0.0016(13) -0.0127(13)
C15 0.0313(14) 0.0276(14) 0.0287(14) -0.0039(11) -0.0035(11) -0.0032(12)
C16 0.0472(17) 0.0319(15) 0.0215(13) 0.0082(11) -0.0049(12) -0.0129(13)
C17 0.0289(14) 0.0252(13) 0.0209(12) 0.0007(10) -0.0019(10) -0.0030(11)
C18 0.0312(14) 0.0274(14) 0.0196(12) -0.0021(10) -0.0029(10) -0.0012(11)
C19 0.0423(16) 0.0272(14) 0.0289(14) 0.0046(12) 0.0005(12) -0.0091(12)
C20 0.0480(17) 0.0318(15) 0.0230(13) -0.0004(11) -0.0067(12) -0.0109(13)
C1 0.0508(18) 0.0346(16) 0.0230(13) 0.0066(12) -0.0001(12) -0.0126(14)
O5 0.0657(14) 0.0270(10) 0.0240(9) 0.0015(8) -0.0020(9) -0.0158(9)
C22 0.0277(13) 0.0246(13) 0.0172(12) 0.0020(10) 0.0022(10) -0.0036(11)
O4 0.0376(11) 0.0383(11) 0.0206(9) 0.0044(8) -0.0052(8) -0.0035(8)
S1 0.0332(4) 0.0272(4) 0.0144(3) 0.0012(2) -0.0007(3) -0.0069(3)

loop_
_atom_type_symbol
_atom_type_description
_atom_type_scat_dispersion_real
_atom_type_scat_dispersion_imag
_atom_type_scat_source
C C 0.0033 0.0016 'International Tables Vol C Tables 4.2.6.8 and 6.1.1.4'
H H 0.0000 0.0000 'International Tables Vol C Tables 4.2.6.8 and 6.1.1.4'
N N 0.0061 0.0033 'International Tables Vol C Tables 4.2.6.8 and 6.1.1.4'
O O 0.0106 0.0060 'International Tables Vol C Tables 4.2.6.8 and 6.1.1.4'
S S 0.1246 0.1234 'International Tables Vol C Tables 4.2.6.8 and 6.1.1.4'

loop_
_geom_angle_atom_site_label_1
_geom_angle_atom_site_label_2
_geom_angle_atom_site_label_3
_geom_angle
C2 O3 H1 109.5
C6 O1 H2 109.5
C8 N2 H3 120.0
C8 N2 H4 120.0
H3 N2 H4 120.0
C4 O11 H5 109.5
O7 S2 O9 113.22(13)
O7 S2 O8 113.97(13)
O9 S2 O8 110.77(12)
O7 S2 C18 105.32(11)
O9 S2 C18 105.59(12)
O8 S2 C18 107.27(12)
C8 N1 H6 120.0
C8 N1 H7 120.0
H6 N1 H7 120.0
C15 O10 H8 109.5
C13 N3 H9 109.5
C13 N3 H10 109.5
H9 N3 H10 109.5
C13 N3 H11 109.5
H9 N3 H11 109.5
H10 N3 H11 109.5
O3 C2 C14 117.0(2)
O3 C2 C10 123.1(2)
C14 C2 C10 119.9(2)
C11 C3 C16 119.0(2)
C11 C3 C8 120.0(2)
C16 C3 C8 121.0(2)
O12 C4 O11 121.7(2)
O12 C4 C7 123.1(2)
O11 C4 C7 115.1(2)
C22 C5 C10 119.8(2)
C22 C5 H12 120.1
C10 C5 H12 120.1
O2 C6 O1 122.8(2)
O2 C6 C10 122.3(2)
O1 C6 C10 115.0(2)
C17 C7 C15 118.8(2)
C17 C7 C4 122.0(2)
C15 C7 C4 119.2(2)
N2 C8 N1 119.4(2)
N2 C8 C3 119.9(2)
N1 C8 C3 120.7(2)
C14 C9 C22 120.5(2)
C14 C9 H13 119.7
C22 C9 H13 119.7
C2 C10 C5 119.3(2)
C2 C10 C6 119.1(2)
C5 C10 C6 121.6(2)
C1 C11 C3 120.5(3)
C1 C11 H14 119.7
C3 C11 H14 119.7
C19 C12 C18 120.2(2)
C19 C12 H15 119.9
C18 C12 H15 119.9
C20 C13 C1 121.4(2)
C20 C13 N3 119.1(2)
C1 C13 N3 119.4(2)
C9 C14 C2 120.3(2)
C9 C14 H16 119.8
C2 C14 H16 119.8
O10 C15 C19 117.1(2)
O10 C15 C7 123.0(2)
C19 C15 C7 119.9(2)
C20 C16 C3 120.5(2)
C20 C16 H17 119.7
C3 C16 H17 119.7
C18 C17 C7 120.6(2)
C18 C17 H18 119.7
C7 C17 H18 119.7
C17 C18 C12 120.2(2)
C17 C18 S2 119.9(2)
C12 C18 S2 119.76(19)
C12 C19 C15 120.3(2)
C12 C19 H19 119.9
C15 C19 H19 119.8
C13 C20 C16 119.4(3)
C13 C20 H20 120.3
C16 C20 H20 120.3
C13 C1 C11 119.1(2)
C13 C1 H21 120.4
C11 C1 H21 120.4
C5 C22 C9 120.2(2)
C5 C22 S1 123.15(19)
C9 C22 S1 116.59(18)
O5 S1 O6 111.41(12)
O5 S1 O4 112.92(12)
O6 S1 O4 111.62(11)
O5 S1 C22 109.28(11)
O6 S1 C22 105.34(12)
O4 S1 C22 105.81(11)

loop_
_geom_bond_atom_site_label_1
_geom_bond_atom_site_label_2
_geom_bond_distance
O3 C2 1.348(3)
O3 H1 0.8400
O6 S1 1.462(2)
O1 C6 1.308(3)
O1 H2 0.8400
N2 C8 1.300(3)
N2 H3 0.8800
N2 H4 0.8800
O2 C6 1.215(3)
O11 C4 1.319(3)
O11 H5 0.8400
O9 S2 1.457(2)
O12 C4 1.217(3)
S2 O7 1.441(2)
S2 O8 1.459(2)
S2 C18 1.765(3)
N1 C8 1.312(3)
N1 H6 0.8800
N1 H7 0.8800
O10 C15 1.347(3)
O10 H8 0.8400
N3 C13 1.470(3)
N3 H9 0.9100
N3 H10 0.9100
N3 H11 0.9100
C2 C14 1.389(4)
C2 C10 1.400(4)
C3 C11 1.387(4)
C3 C16 1.387(4)
C3 C8 1.483(3)
C4 C7 1.460(4)
C5 C22 1.381(3)
C5 C10 1.402(3)
C5 H12 0.9500
C6 C10 1.481(3)
C7 C17 1.401(4)
C7 C15 1.403(4)
C9 C14 1.366(4)
C9 C22 1.391(4)
C9 H13 0.9500
C11 C1 1.382(4)
C11 H14 0.9500
C12 C19 1.370(4)
C12 C18 1.393(4)
C12 H15 0.9500
C13 C20 1.372(4)
C13 C1 1.372(4)
C14 H16 0.9500
C15 C19 1.394(4)
C16 C20 1.376(4)
C16 H17 0.9500
C17 C18 1.371(3)
C17 H18 0.9500
C19 H19 0.9500
C20 H20 0.9500
C1 H21 0.9500
O5 S1 1.4485(19)
C22 S1 1.763(2)
O4 S1 1.4641(19)
